data_7111462
loop_
_publ_author_name
'Mungur, Shaheed A.'
'Liddle, Stephen T.'
'Wilson, Claire'
'Sarsfield, Mark J.'
'Arnold, Polly L.'

_publ_section_title
;
 Bent metal carbene geometries in amido N-heterocyclic carbene complexes
;
_journal_issue 23
_journal_name_full 'Chemical Communications'
_journal_page_first 2738
_journal_page_last 2739
_journal_paper_doi 10.1039/b410074c
_journal_year 2004
_chemical_formula_sum 'C36 H52 N6 O2 U'
_chemical_formula_weight 838.87
_chemical_name_systematic
;
?
;
_space_group_IT_number 15
_symmetry_cell_setting monoclinic
_symmetry_space_group_name_Hall '-C 2yc'
_symmetry_space_group_name_H-M 'C 1 2/c 1'
_atom_sites_solution_hydrogens geom
_atom_sites_solution_primary direct
_atom_sites_solution_secondary difmap
_audit_creation_method SHELXL-97
_cell_angle_alpha 90.000
_cell_angle_beta 97.608(5)
_cell_angle_gamma 90.000
_cell_formula_units_Z 4
_cell_length_a 22.899(5)
_cell_length_b 10.128(5)
_cell_length_c 15.221(5)
_cell_measurement_reflns_used 1379
_cell_measurement_temperature 100(2)
_cell_measurement_theta_max 19.01
_cell_measurement_theta_min 2.52
_cell_volume 3499(2)
_computing_cell_refinement 'Bruker SMART'
_computing_data_collection 'Bruker SMART'
_computing_data_reduction 'Bruker SAINT'
_computing_molecular_graphics 'Bruker SHELXTL'
_computing_publication_material 'Bruker SHELXTL'
_computing_structure_refinement 'SHELXL-97 (Sheldrick, 1997)'
_computing_structure_solution 'SIR-97 (Altomare,et al 1999)'
_diffrn_ambient_temperature 100(2)
_diffrn_measured_fraction_theta_full 1.000
_diffrn_measured_fraction_theta_max 1.000
_diffrn_measurement_device_type 'CCD area detector'
_diffrn_measurement_method 'phi and omega scans'
_diffrn_radiation_monochromator graphite
_diffrn_radiation_source 'fine-focus sealed tube'
_diffrn_radiation_type MoK\a
_diffrn_radiation_wavelength 0.71069
_diffrn_reflns_av_R_equivalents 0.0784
_diffrn_reflns_av_sigmaI/netI 0.0743
_diffrn_reflns_limit_h_max 27
_diffrn_reflns_limit_h_min -27
_diffrn_reflns_limit_k_max 12
_diffrn_reflns_limit_k_min -12
_diffrn_reflns_limit_l_max 18
_diffrn_reflns_limit_l_min -18
_diffrn_reflns_number 12229
_diffrn_reflns_theta_full 25.02
_diffrn_reflns_theta_max 25.02
_diffrn_reflns_theta_min 1.79
_exptl_absorpt_coefficient_mu 4.679
_exptl_absorpt_correction_T_max 0.9122
_exptl_absorpt_correction_T_min 0.7059
_exptl_absorpt_correction_type multi-scan
_exptl_absorpt_process_details SADABS
_exptl_crystal_colour red
_exptl_crystal_density_diffrn 1.592
_exptl_crystal_density_method 'not measured'
_exptl_crystal_description plate
_exptl_crystal_F_000 1672
_exptl_crystal_size_max 0.08
_exptl_crystal_size_mid 0.05
_exptl_crystal_size_min 0.02
_refine_diff_density_max 0.985
_refine_diff_density_min -0.827
_refine_diff_density_rms 0.136
_refine_ls_extinction_method none
_refine_ls_goodness_of_fit_ref 1.017
_refine_ls_hydrogen_treatment mixed
_refine_ls_matrix_type full
_refine_ls_number_parameters 211
_refine_ls_number_reflns 3085
_refine_ls_number_restraints 0
_refine_ls_restrained_S_all 1.017
_refine_ls_R_factor_all 0.0804
_refine_ls_R_factor_gt 0.0363
_refine_ls_shift/su_max 0.001
_refine_ls_shift/su_mean 0.000
_refine_ls_structure_factor_coef Fsqd
_refine_ls_weighting_details 'calc w==1/[\s^2^(Fo^2^)+(0.0340P)^2^+0.0000P] where P==(Fo^2^+2Fc^2^)/3'
_refine_ls_weighting_scheme calc
_refine_ls_wR_factor_gt 0.0713
_refine_ls_wR_factor_ref 0.0819
_reflns_number_gt 1924
_reflns_number_total 3085
_reflns_threshold_expression >2sigma(I)
_cod_data_source_file b410074csup1.cif
_cod_data_source_block h:\im13\work\im13abs
_cod_depositor_comments
;
The following automatic conversions were performed:

'_symmetry_cell_setting' value 'Monoclinic' changed to 'monoclinic'
according to /home/saulius/struct/CIF-dictionaries/cif_core.dic
dictionary named 'cif_core.dic' version 2.4.2 from 2011-04-26.

Automatic conversion script
Id: cif_fix_values 1891 2012-01-12 08:04:46Z andrius 
;
_cod_original_sg_symbol_H-M C2/c
_cod_database_code 7111462

loop_
_symmetry_equiv_pos_as_xyz
'x, y, z'
'-x, y, -z+1/2'
'x+1/2, y+1/2, z'
'-x+1/2, y+1/2, -z+1/2'
'-x, -y, -z'
'x, -y, z-1/2'
'-x+1/2, -y+1/2, -z'
'x+1/2, -y+1/2, z-1/2'

loop_
_atom_site_label
_atom_site_type_symbol
_atom_site_fract_x
_atom_site_fract_y
_atom_site_fract_z
_atom_site_U_iso_or_equiv
_atom_site_adp_type
_atom_site_occupancy
_atom_site_symmetry_multiplicity
_atom_site_calc_flag
_atom_site_refinement_flags
U1 U 0.7500 0.2500 0.5000 0.01800(12) Uani 1 2 d S
O1 O 0.7744(2) 0.1136(5) 0.5716(3) 0.0278(13) Uani 1 1 d .
N1 N 0.6893(3) 0.1128(7) 0.4115(4) 0.0291(16) Uani 1 1 d .
N2 N 0.7876(3) 0.1149(7) 0.2987(4) 0.0342(17) Uani 1 1 d .
N3 N 0.8698(3) 0.1257(6) 0.3813(4) 0.0266(15) Uani 1 1 d .
C1 C 0.6714(4) -0.0259(8) 0.4242(5) 0.033(2) Uani 1 1 d .
C2 C 0.6579(5) -0.0400(10) 0.5182(6) 0.077(4) Uani 1 1 d .
H2A H 0.6919 -0.0156 0.5587 0.116 Uiso 1 1 calc R
H2B H 0.6476 -0.1300 0.5287 0.116 Uiso 1 1 calc R
H2C H 0.6255 0.0165 0.5269 0.116 Uiso 1 1 calc R
C3 C 0.6134(4) -0.0581(9) 0.3667(7) 0.061(3) Uani 1 1 d .
H3A H 0.5851 0.0096 0.3737 0.092 Uiso 1 1 calc R
H3B H 0.5989 -0.1415 0.3846 0.092 Uiso 1 1 calc R
H3C H 0.6198 -0.0627 0.3057 0.092 Uiso 1 1 calc R
C4 C 0.7168(4) -0.1257(8) 0.4076(7) 0.053(3) Uani 1 1 d .
H4A H 0.7212 -0.1260 0.3457 0.079 Uiso 1 1 calc R
H4B H 0.7045 -0.2116 0.4246 0.079 Uiso 1 1 calc R
H4C H 0.7537 -0.1036 0.4418 0.079 Uiso 1 1 calc R
C5 C 0.6821(3) 0.1538(9) 0.3191(5) 0.036(2) Uani 1 1 d .
H5A H 0.6799 0.2495 0.3185 0.043 Uiso 1 1 calc R
H5B H 0.6440 0.1217 0.2921 0.043 Uiso 1 1 calc R
C6 C 0.7250(4) 0.1160(13) 0.2604(6) 0.068(4) Uani 1 1 d .
H6A H 0.7206 0.1759 0.2102 0.081 Uiso 1 1 calc R
H6B H 0.7148 0.0283 0.2376 0.081 Uiso 1 1 calc R
C7 C 0.8120(3) 0.1621(8) 0.3784(5) 0.0263(18) Uani 1 1 d .
C8 C 0.8282(4) 0.0526(8) 0.2530(6) 0.038(2) Uani 1 1 d .
H8 H 0.8210 0.0141 0.1972 0.046 Uiso 1 1 calc R
C9 C 0.8797(4) 0.0589(8) 0.3050(5) 0.033(2) Uani 1 1 d .
H9 H 0.9154 0.0250 0.2926 0.039 Uiso 1 1 calc R
C10 C 0.9155(3) 0.1547(7) 0.4524(5) 0.0244(18) Uani 1 1 d .
C11 C 0.9516(3) 0.2671(10) 0.4438(5) 0.033(2) Uani 1 1 d .
C12 C 0.9939(4) 0.2962(7) 0.5146(6) 0.033(2) Uani 1 1 d .
H12 H 1.0175 0.3702 0.5109 0.039 Uiso 1 1 calc R
C13 C 1.0025(3) 0.2214(8) 0.5896(5) 0.033(2) Uani 1 1 d .
C14 C 0.9673(3) 0.1103(8) 0.5944(5) 0.0302(19) Uani 1 1 d .
H14 H 0.9729 0.0585 0.6453 0.036 Uiso 1 1 calc R
C15 C 0.9243(3) 0.0741(8) 0.5262(5) 0.0254(18) Uani 1 1 d .
C16 C 0.9438(4) 0.3438(8) 0.3596(6) 0.038(2) Uani 1 1 d .
H16A H 0.9704 0.4175 0.3647 0.057 Uiso 1 1 calc R
H16B H 0.9040 0.3753 0.3482 0.057 Uiso 1 1 calc R
H16C H 0.9520 0.2880 0.3117 0.057 Uiso 1 1 calc R
C17 C 1.0493(3) 0.2617(11) 0.6658(5) 0.043(2) Uani 1 1 d .
H17A H 1.0855 0.2810 0.6431 0.064 Uiso 1 1 calc R
H17B H 1.0555 0.1907 0.7078 0.064 Uiso 1 1 calc R
H17C H 1.0363 0.3387 0.6945 0.064 Uiso 1 1 calc R
C18 C 0.8907(3) -0.0512(7) 0.5335(5) 0.0282(19) Uani 1 1 d .
H18A H 0.8505 -0.0307 0.5393 0.042 Uiso 1 1 calc R
H18B H 0.9080 -0.0997 0.5845 0.042 Uiso 1 1 calc R
H18C H 0.8921 -0.1034 0.4812 0.042 Uiso 1 1 calc R

loop_
_atom_site_aniso_label
_atom_site_aniso_U_11
_atom_site_aniso_U_22
_atom_site_aniso_U_33
_atom_site_aniso_U_23
_atom_site_aniso_U_13
_atom_site_aniso_U_12
U1 0.01705(18) 0.01814(18) 0.01953(19) -0.0002(4) 0.00512(12) -0.0017(4)
O1 0.027(3) 0.031(3) 0.026(3) 0.000(2) 0.008(3) 0.002(3)
N1 0.025(4) 0.038(4) 0.023(4) -0.002(3) 0.002(3) -0.005(3)
N2 0.035(4) 0.057(5) 0.011(3) -0.003(3) 0.006(3) -0.006(4)
N3 0.028(4) 0.028(4) 0.027(4) 0.000(3) 0.011(3) -0.005(3)
C1 0.042(5) 0.032(5) 0.027(5) -0.002(4) 0.013(4) -0.008(4)
C2 0.128(11) 0.057(7) 0.052(7) -0.007(6) 0.033(7) -0.057(7)
C3 0.039(6) 0.038(6) 0.105(9) -0.005(6) 0.001(6) -0.018(5)
C4 0.041(6) 0.029(5) 0.090(8) 0.019(5) 0.016(5) -0.002(4)
C5 0.030(5) 0.049(6) 0.027(5) 0.005(4) -0.005(4) -0.010(4)
C6 0.039(6) 0.138(11) 0.026(5) 0.018(6) 0.000(5) -0.002(7)
C7 0.021(4) 0.032(5) 0.027(5) 0.007(4) 0.009(4) 0.001(4)
C8 0.049(6) 0.037(5) 0.033(5) -0.003(4) 0.022(5) -0.013(4)
C9 0.031(5) 0.037(5) 0.031(5) -0.002(4) 0.010(4) 0.004(4)
C10 0.022(4) 0.027(4) 0.027(5) -0.006(4) 0.013(4) 0.000(4)
C11 0.031(4) 0.032(6) 0.037(4) -0.007(5) 0.013(3) 0.001(5)
C12 0.032(5) 0.026(5) 0.042(5) -0.005(4) 0.012(4) -0.005(3)
C13 0.027(4) 0.035(7) 0.037(5) -0.001(4) 0.008(3) 0.003(4)
C14 0.030(5) 0.038(5) 0.026(5) 0.007(4) 0.016(4) -0.001(4)
C15 0.021(4) 0.031(5) 0.025(4) -0.008(4) 0.006(3) 0.000(4)
C16 0.031(5) 0.035(5) 0.048(6) 0.005(4) 0.009(4) -0.011(4)
C17 0.042(4) 0.040(5) 0.045(5) -0.005(6) 0.001(4) -0.005(6)
C18 0.022(4) 0.030(5) 0.031(5) -0.005(4) 0.000(4) 0.003(4)

loop_
_atom_type_symbol
_atom_type_description
_atom_type_scat_dispersion_real
_atom_type_scat_dispersion_imag
_atom_type_scat_source
C C 0.0033 0.0016 'International Tables Vol C Tables 4.2.6.8 and 6.1.1.4'
H H 0.0000 0.0000 'International Tables Vol C Tables 4.2.6.8 and 6.1.1.4'
N N 0.0061 0.0033 'International Tables Vol C Tables 4.2.6.8 and 6.1.1.4'
O O 0.0106 0.0060 'International Tables Vol C Tables 4.2.6.8 and 6.1.1.4'
U U -9.6767 9.6646 'International Tables Vol C Tables 4.2.6.8 and 6.1.1.4'

loop_
_geom_angle_atom_site_label_1
_geom_angle_atom_site_label_2
_geom_angle_atom_site_label_3
_geom_angle
_geom_angle_site_symmetry_1
_geom_angle_site_symmetry_3
O1 U1 O1 179.999(2) . 7_656
O1 U1 N1 89.6(2) . 7_656
O1 U1 N1 90.4(2) 7_656 7_656
O1 U1 N1 90.4(2) . .
O1 U1 N1 89.6(2) 7_656 .
N1 U1 N1 179.998(1) 7_656 .
O1 U1 C7 89.2(2) . 7_656
O1 U1 C7 90.8(2) 7_656 7_656
N1 U1 C7 73.8(2) 7_656 7_656
N1 U1 C7 106.2(2) . 7_656
O1 U1 C7 90.8(2) . .
O1 U1 C7 89.2(2) 7_656 .
N1 U1 C7 106.2(2) 7_656 .
N1 U1 C7 73.8(2) . .
C7 U1 C7 180.0(2) 7_656 .
C5 N1 C1 113.5(6) . .
C5 N1 U1 112.3(5) . .
C1 N1 U1 131.2(5) . .
C7 N2 C8 112.7(7) . .
C7 N2 C6 128.0(7) . .
C8 N2 C6 119.1(7) . .
C7 N3 C9 111.6(6) . .
C7 N3 C10 125.2(6) . .
C9 N3 C10 123.2(6) . .
N1 C1 C4 114.1(7) . .
N1 C1 C2 107.9(7) . .
C4 C1 C2 109.3(8) . .
N1 C1 C3 111.3(7) . .
C4 C1 C3 109.3(7) . .
C2 C1 C3 104.6(8) . .
C1 C2 H2A 109.5 . .
C1 C2 H2B 109.5 . .
H2A C2 H2B 109.5 . .
C1 C2 H2C 109.5 . .
H2A C2 H2C 109.5 . .
H2B C2 H2C 109.5 . .
C1 C3 H3A 109.5 . .
C1 C3 H3B 109.5 . .
H3A C3 H3B 109.5 . .
C1 C3 H3C 109.5 . .
H3A C3 H3C 109.5 . .
H3B C3 H3C 109.5 . .
C1 C4 H4A 109.5 . .
C1 C4 H4B 109.5 . .
H4A C4 H4B 109.5 . .
C1 C4 H4C 109.5 . .
H4A C4 H4C 109.5 . .
H4B C4 H4C 109.5 . .
N1 C5 C6 121.1(7) . .
N1 C5 H5A 107.1 . .
C6 C5 H5A 107.1 . .
N1 C5 H5B 107.1 . .
C6 C5 H5B 107.1 . .
H5A C5 H5B 106.8 . .
C5 C6 N2 117.1(7) . .
C5 C6 H6A 108.0 . .
N2 C6 H6A 108.0 . .
C5 C6 H6B 108.0 . .
N2 C6 H6B 108.0 . .
H6A C6 H6B 107.3 . .
N2 C7 N3 102.5(6) . .
N2 C7 U1 123.5(5) . .
N3 C7 U1 132.6(5) . .
C9 C8 N2 106.2(7) . .
C9 C8 H8 126.9 . .
N2 C8 H8 126.9 . .
C8 C9 N3 107.0(7) . .
C8 C9 H9 126.5 . .
N3 C9 H9 126.5 . .
C15 C10 C11 121.6(7) . .
C15 C10 N3 120.4(7) . .
C11 C10 N3 118.0(7) . .
C12 C11 C10 117.0(8) . .
C12 C11 C16 123.5(9) . .
C10 C11 C16 119.4(7) . .
C13 C12 C11 122.9(8) . .
C13 C12 H12 118.5 . .
C11 C12 H12 118.5 . .
C12 C13 C14 118.2(8) . .
C12 C13 C17 119.8(8) . .
C14 C13 C17 122.0(8) . .
C15 C14 C13 122.3(8) . .
C15 C14 H14 118.8 . .
C13 C14 H14 118.8 . .
C10 C15 C14 117.8(7) . .
C10 C15 C18 122.7(7) . .
C14 C15 C18 119.4(7) . .
C11 C16 H16A 109.5 . .
C11 C16 H16B 109.5 . .
H16A C16 H16B 109.5 . .
C11 C16 H16C 109.5 . .
H16A C16 H16C 109.5 . .
H16B C16 H16C 109.5 . .
C13 C17 H17A 109.5 . .
C13 C17 H17B 109.5 . .
H17A C17 H17B 109.5 . .
C13 C17 H17C 109.5 . .
H17A C17 H17C 109.5 . .
H17B C17 H17C 109.5 . .
C15 C18 H18A 109.5 . .
C15 C18 H18B 109.5 . .
H18A C18 H18B 109.5 . .
C15 C18 H18C 109.5 . .
H18A C18 H18C 109.5 . .
H18B C18 H18C 109.5 . .

loop_
_geom_bond_atom_site_label_1
_geom_bond_atom_site_label_2
_geom_bond_distance
_geom_bond_site_symmetry_2
U1 O1 1.802(5) .
U1 O1 1.802(5) 7_656
U1 N1 2.277(6) 7_656
U1 N1 2.277(6) .
U1 C7 2.633(7) 7_656
U1 C7 2.633(7) .
N1 C5 1.455(9) .
N1 C1 1.483(10) .
N2 C7 1.353(9) .
N2 C8 1.385(10) .
N2 C6 1.476(10) .
N3 C7 1.369(9) .
N3 C9 1.388(9) .
N3 C10 1.433(9) .
C1 C4 1.495(11) .
C1 C2 1.510(11) .
C1 C3 1.525(11) .
C2 H2A 0.9600 .
C2 H2B 0.9600 .
C2 H2C 0.9600 .
C3 H3A 0.9600 .
C3 H3B 0.9600 .
C3 H3C 0.9600 .
C4 H4A 0.9600 .
C4 H4B 0.9600 .
C4 H4C 0.9600 .
C5 C6 1.463(12) .
C5 H5A 0.9700 .
C5 H5B 0.9700 .
C6 H6A 0.9700 .
C6 H6B 0.9700 .
C8 C9 1.331(11) .
C8 H8 0.9300 .
C9 H9 0.9300 .
C10 C15 1.381(10) .
C10 C11 1.424(11) .
C11 C12 1.381(11) .
C11 C16 1.488(11) .
C12 C13 1.363(11) .
C12 H12 0.9300 .
C13 C14 1.392(10) .
C13 C17 1.527(11) .
C14 C15 1.382(10) .
C14 H14 0.9300 .
C15 C18 1.495(10) .
C16 H16A 0.9600 .
C16 H16B 0.9600 .
C16 H16C 0.9600 .
C17 H17A 0.9600 .
C17 H17B 0.9600 .
C17 H17C 0.9600 .
C18 H18A 0.9600 .
C18 H18B 0.9600 .
C18 H18C 0.9600 .

loop_
_geom_torsion_atom_site_label_1
_geom_torsion_atom_site_label_2
_geom_torsion_atom_site_label_3
_geom_torsion_atom_site_label_4
_geom_torsion
_geom_torsion_site_symmetry_1
O1 U1 N1 C5 -148.4(5) .
O1 U1 N1 C5 31.6(5) 7_656
N1 U1 N1 C5 89(13) 7_656
C7 U1 N1 C5 122.3(5) 7_656
C7 U1 N1 C5 -57.7(5) .
O1 U1 N1 C1 10.4(7) .
O1 U1 N1 C1 -169.6(7) 7_656
N1 U1 N1 C1 -112(13) 7_656
C7 U1 N1 C1 -78.9(7) 7_656
C7 U1 N1 C1 101.1(7) .
C5 N1 C1 C4 80.4(9) .
U1 N1 C1 C4 -78.2(9) .
C5 N1 C1 C2 -158.0(8) .
U1 N1 C1 C2 43.4(10) .
C5 N1 C1 C3 -43.8(9) .
U1 N1 C1 C3 157.6(6) .
C1 N1 C5 C6 -78.6(10) .
U1 N1 C5 C6 84.1(9) .
N1 C5 C6 N2 -38.1(14) .
C7 N2 C6 C5 -10.1(15) .
C8 N2 C6 C5 165.7(9) .
C8 N2 C7 N3 -0.5(9) .
C6 N2 C7 N3 175.5(9) .
C8 N2 C7 U1 -168.9(5) .
C6 N2 C7 U1 7.2(12) .
C9 N3 C7 N2 0.2(8) .
C10 N3 C7 N2 178.8(7) .
C9 N3 C7 U1 167.0(6) .
C10 N3 C7 U1 -14.4(11) .
O1 U1 C7 N2 112.8(6) .
O1 U1 C7 N2 -67.2(6) 7_656
N1 U1 C7 N2 -157.4(6) 7_656
N1 U1 C7 N2 22.6(6) .
C7 U1 C7 N2 -124(28) 7_656
O1 U1 C7 N3 -51.7(7) .
O1 U1 C7 N3 128.3(7) 7_656
N1 U1 C7 N3 38.1(7) 7_656
N1 U1 C7 N3 -141.9(7) .
C7 U1 C7 N3 71(28) 7_656
C7 N2 C8 C9 0.6(10) .
C6 N2 C8 C9 -175.8(8) .
N2 C8 C9 N3 -0.4(9) .
C7 N3 C9 C8 0.1(9) .
C10 N3 C9 C8 -178.4(7) .
C7 N3 C10 C15 84.2(10) .
C9 N3 C10 C15 -97.4(9) .
C7 N3 C10 C11 -96.6(9) .
C9 N3 C10 C11 81.8(10) .
C15 C10 C11 C12 -3.3(12) .
N3 C10 C11 C12 177.5(7) .
C15 C10 C11 C16 174.6(7) .
N3 C10 C11 C16 -4.6(11) .
C10 C11 C12 C13 1.1(12) .
C16 C11 C12 C13 -176.7(8) .
C11 C12 C13 C14 0.5(12) .
C11 C12 C13 C17 -178.8(8) .
C12 C13 C14 C15 -0.2(12) .
C17 C13 C14 C15 179.1(7) .
C11 C10 C15 C14 3.7(11) .
N3 C10 C15 C14 -177.1(6) .
C11 C10 C15 C18 -174.3(7) .
N3 C10 C15 C18 4.9(11) .
C13 C14 C15 C10 -1.9(11) .
C13 C14 C15 C18 176.1(7) .
